data_7063538
loop_
_publ_author_name
'Srivastava, Shreya'
'Omoding, Daniel'
'Kushwaha, Aparna'
'Kociok-K\"ohn, Gabriele'
'Ahmed, Sarfaraz'
'Kumar, Abhinav'

_publ_section_title
;
 Supramolecular and homogeneous electrocatalytic HER properties of new
 heteroleptic cyanoacetamide dithiolate-based Ni(ii) tertiary phosphanes:
 effect of co-ligand flexibility on electrocatalytic performance
;
_journal_issue 48
_journal_name_full 'New Journal of Chemistry'
_journal_page_first 20268
_journal_page_last 20279
_journal_paper_doi 10.1039/D4NJ04282D
_journal_volume 48
_journal_year 2024
_chemical_formula_moiety 'C40 H32 N2 Ni O P2 S2 [+ solvent]'
_chemical_formula_sum 'C40 H32 N2 Ni O P2 S2'
_chemical_formula_weight 741.44
_space_group_crystal_system monoclinic
_space_group_IT_number 14
_space_group_name_Hall '-P 2ybc'
_space_group_name_H-M_alt 'P 1 21/c 1'
_atom_sites_solution_hydrogens geom
_atom_sites_solution_primary dual
_audit_creation_method SHELXL-2019/3
_audit_update_record
;
2024-09-30 deposited with the CCDC.	2024-11-14 downloaded from the CCDC.
;
_cell_angle_alpha 90
_cell_angle_beta 113.5021(14)
_cell_angle_gamma 90
_cell_formula_units_Z 8
_cell_length_a 24.5993(3)
_cell_length_b 16.68773(12)
_cell_length_c 19.7885(2)
_cell_measurement_reflns_used 36041
_cell_measurement_temperature 150(2)
_cell_measurement_theta_max 76.6790
_cell_measurement_theta_min 3.2710
_cell_volume 7449.44(15)
_computing_cell_refinement 'CrysAlisPro 1.171.43.130a (Rigaku OD, 2024)'
_computing_data_collection 'CrysAlisPro 1.171.43.130a (Rigaku OD, 2024)'
_computing_data_reduction 'CrysAlisPro 1.171.43.130a (Rigaku OD, 2024)'
_computing_publication_material
;
 'WinGX publication routines, Farrugia, 
 L. J., J. Appl. Crystallogr., 1999, 32, 837-838
;
_computing_structure_refinement 'SHELXL-2019/3 (Sheldrick, 2019)'
_computing_structure_solution
;
 SHELXT 2018/2 (Sheldrick, 2018)
 Sheldrick GM (2008) Acta Crystallogr A64:112--122 and 
 C. B. H\"ubschle, G. M. Sheldrick and B. Dittrich
 ShelXle: a Qt graphical user interface for SHELXL
 J. Appl. Cryst., 44, (2011) 1281-1284.
;
_diffrn_ambient_environment N~2~
_diffrn_ambient_temperature 150.00(10)
_diffrn_detector 'Hybrid Pixel Array Detector'
_diffrn_detector_area_resol_mean 10.0000
_diffrn_detector_type 'HyPix-Arc 100'
_diffrn_measured_fraction_theta_full 1.000
_diffrn_measured_fraction_theta_max 0.963
_diffrn_measurement_device 'four-circle diffractometer'
_diffrn_measurement_device_type 'XtaLAB Synergy, Dualflex, HyPix-Arc 100'
_diffrn_measurement_method '\w scans'
_diffrn_radiation_monochromator mirror
_diffrn_radiation_probe x-ray
_diffrn_radiation_type 'Cu K\a'
_diffrn_radiation_wavelength 1.54184
_diffrn_reflns_av_R_equivalents 0.0265
_diffrn_reflns_av_unetI/netI 0.0199
_diffrn_reflns_Laue_measured_fraction_full 1.000
_diffrn_reflns_Laue_measured_fraction_max 0.963
_diffrn_reflns_limit_h_max 30
_diffrn_reflns_limit_h_min -31
_diffrn_reflns_limit_k_max 20
_diffrn_reflns_limit_k_min -14
_diffrn_reflns_limit_l_max 24
_diffrn_reflns_limit_l_min -25
_diffrn_reflns_number 83002
_diffrn_reflns_point_group_measured_fraction_full 1.000
_diffrn_reflns_point_group_measured_fraction_max 0.963
_diffrn_reflns_theta_full 67.684
_diffrn_reflns_theta_max 79.271
_diffrn_reflns_theta_min 3.294
_diffrn_source 'micro-focus sealed X-ray tube'
_diffrn_source_type 'PhotonJet (Cu) X-ray Source'
_exptl_absorpt_coefficient_mu 2.870
_exptl_absorpt_correction_T_max 1.00000
_exptl_absorpt_correction_T_min 0.75792
_exptl_absorpt_correction_type multi-scan
_exptl_absorpt_process_details
;
CrysAlisPro 1.171.43.131a (Rigaku Oxford Diffraction, 2024)
Empirical absorption correction using spherical harmonics,
implemented in SCALE3 ABSPACK scaling algorithm.
;
_exptl_crystal_colour orange
_exptl_crystal_density_diffrn 1.322
_exptl_crystal_description block
_exptl_crystal_F_000 3072
_exptl_crystal_recrystallization_method 'Re-crystallisation from solvent: dichloromethane-methanol (1:1)'
_exptl_crystal_size_max 0.193
_exptl_crystal_size_mid 0.157
_exptl_crystal_size_min 0.109
_refine_diff_density_max 0.661
_refine_diff_density_min -0.486
_refine_diff_density_rms 0.056
_refine_ls_extinction_method none
_refine_ls_goodness_of_fit_ref 1.039
_refine_ls_hydrogen_treatment constr
_refine_ls_matrix_type full
_refine_ls_number_parameters 1024
_refine_ls_number_reflns 15543
_refine_ls_number_restraints 1
_refine_ls_restrained_S_all 1.039
_refine_ls_R_factor_all 0.0669
_refine_ls_R_factor_gt 0.0554
_refine_ls_shift/su_max 0.001
_refine_ls_shift/su_mean 0.000
_refine_ls_structure_factor_coef Fsqd
_refine_ls_weighting_details 'w=1/[\s^2^(Fo^2^)+(0.0789P)^2^+5.2093P] where P=(Fo^2^+2Fc^2^)/3'
_refine_ls_weighting_scheme calc
_refine_ls_wR_factor_gt 0.1515
_refine_ls_wR_factor_ref 0.1598
_reflns_Friedel_coverage 0.000
_reflns_number_gt 12600
_reflns_number_total 15543
_reflns_threshold_expression 'I > 2\s(I)'
_cod_data_source_file d4nj04282d2.cif
_cod_data_source_block Ni-3
_cod_depositor_comments 'Adding full bibliography for 7063536--7063538.cif.'
_cod_original_sg_symbol_H-M 'P 21/c'
_cod_database_code 7063538
_shelx_shelxl_version_number 2019/3
_shelx_space_group_comment
;
The symmetry employed for this shelxl refinement is uniquely defined
by the following loop, which should always be used as a source of
symmetry information in preference to the above space-group names.
They are only intended as comments.
;
_shelx_estimated_absorpt_t_min 0.607
_shelx_estimated_absorpt_t_max 0.745
_oxdiff_exptl_absorpt_empirical_full_min 0.743
_oxdiff_exptl_absorpt_empirical_full_max 1.471
_oxdiff_exptl_absorpt_empirical_details
;
Empirical correction (ABSPACK) includes:
- Absorption correction using spherical harmonics
- Frame scaling
;

loop_
_space_group_symop_operation_xyz
'x, y, z'
'-x, y+1/2, -z+1/2'
'-x, -y, -z'
'x, -y-1/2, z-1/2'

loop_
_atom_site_label
_atom_site_type_symbol
_atom_site_fract_x
_atom_site_fract_y
_atom_site_fract_z
_atom_site_U_iso_or_equiv
_atom_site_adp_type
_atom_site_occupancy
_atom_site_site_symmetry_order
_atom_site_calc_flag
_atom_site_refinement_flags_posn
_atom_site_refinement_flags_adp
_atom_site_refinement_flags_occupancy
_atom_site_disorder_assembly
_atom_site_disorder_group
Ni1 Ni 0.60931(2) 0.60598(3) 0.36201(3) 0.05206(13) Uani 1 1 d . . . . .
Ni2 Ni 0.89379(2) -0.08665(3) 0.65633(2) 0.04941(13) Uani 1 1 d . . . . .
S1 S 0.64232(4) 0.57803(5) 0.48079(5) 0.0702(2) Uani 1 1 d . . . . .
S2 S 0.66688(3) 0.50273(4) 0.37223(4) 0.05977(19) Uani 1 1 d . . . . .
S4 S 0.83292(3) 0.01480(4) 0.63261(4) 0.06084(19) Uani 1 1 d . . . . .
P1 P 0.55352(3) 0.70475(4) 0.37569(4) 0.05443(18) Uani 1 1 d . . . . .
P2 P 0.58779(3) 0.61546(4) 0.24335(4) 0.05322(17) Uani 1 1 d . . . . .
P3 P 0.94515(3) -0.19344(5) 0.64946(4) 0.05484(18) Uani 1 1 d . . . . .
P4 P 0.91578(3) -0.07968(4) 0.77545(4) 0.05090(17) Uani 1 1 d . . . . .
C1 C 0.50813(13) 0.6645(2) 0.42222(19) 0.0643(8) Uani 1 1 d . . . . .
C2 C 0.48759(19) 0.5865(2) 0.4067(3) 0.0912(12) Uani 1 1 d . . . . .
H2 H 0.500574 0.553895 0.376698 0.109 Uiso 1 1 calc R U . . .
C3 C 0.4484(2) 0.5553(3) 0.4344(3) 0.1044(15) Uani 1 1 d . . . . .
H3 H 0.432654 0.502971 0.420848 0.125 Uiso 1 1 calc R U . . .
C4 C 0.43279(19) 0.5998(3) 0.4805(3) 0.0969(13) Uani 1 1 d . . . . .
H4 H 0.406985 0.577792 0.500821 0.116 Uiso 1 1 calc R U . . .
C5 C 0.4531(2) 0.6747(3) 0.4983(3) 0.1031(14) Uani 1 1 d . . . . .
H5 H 0.441268 0.705477 0.530523 0.124 Uiso 1 1 calc R U . . .
C6 C 0.49180(16) 0.7078(2) 0.4695(2) 0.0805(10) Uani 1 1 d . . . . .
H6 H 0.506698 0.760508 0.483069 0.097 Uiso 1 1 calc R U . . .
C7 C 0.59792(13) 0.78646(17) 0.43237(16) 0.0558(6) Uani 1 1 d . . . . .
C8 C 0.65924(14) 0.7808(2) 0.46554(18) 0.0658(8) Uani 1 1 d . . . . .
H8 H 0.678149 0.733357 0.459413 0.079 Uiso 1 1 calc R U . . .
C9 C 0.69339(17) 0.8432(2) 0.5075(2) 0.0789(10) Uani 1 1 d . . . . .
H9 H 0.735391 0.839211 0.528873 0.095 Uiso 1 1 calc R U . . .
C10 C 0.6660(2) 0.9104(2) 0.5176(2) 0.0839(11) Uani 1 1 d . . . . .
H10 H 0.689164 0.952621 0.547476 0.101 Uiso 1 1 calc R U . . .
C11 C 0.60476(19) 0.9179(2) 0.4850(2) 0.0782(10) Uani 1 1 d . . . . .
H11 H 0.586324 0.965151 0.492547 0.094 Uiso 1 1 calc R U . . .
C12 C 0.57048(16) 0.85662(18) 0.44139(18) 0.0656(8) Uani 1 1 d . . . . .
H12 H 0.528648 0.862238 0.417804 0.079 Uiso 1 1 calc R U . . .
C13 C 0.49728(14) 0.75571(19) 0.29717(18) 0.0648(8) Uani 1 1 d . . . . .
C14 C 0.43831(15) 0.7316(2) 0.2693(2) 0.0809(10) Uani 1 1 d . . . . .
H14 H 0.425837 0.690720 0.293366 0.097 Uiso 1 1 calc R U . . .
C15 C 0.39762(18) 0.7678(3) 0.2058(3) 0.1006(15) Uani 1 1 d . . . . .
H15 H 0.357090 0.752377 0.186815 0.121 Uiso 1 1 calc R U . . .
C16 C 0.4167(2) 0.8264(3) 0.1706(2) 0.1011(15) Uani 1 1 d . . . . .
H16 H 0.388998 0.849606 0.126432 0.121 Uiso 1 1 calc R U . . .
C17 C 0.4733(2) 0.8512(2) 0.1972(2) 0.0911(13) Uani 1 1 d . . . . .
H17 H 0.485192 0.892218 0.172704 0.109 Uiso 1 1 calc R U . . .
C18 C 0.51509(17) 0.81577(19) 0.26232(19) 0.0722(9) Uani 1 1 d . . . . .
H18 H 0.555183 0.833185 0.281913 0.087 Uiso 1 1 calc R U . . .
C19 C 0.50812(14) 0.60660(18) 0.18935(19) 0.0664(8) Uani 1 1 d . . . . .
C20 C 0.47884(15) 0.5521(2) 0.2151(2) 0.0814(10) Uani 1 1 d . . . . .
H20 H 0.500403 0.524144 0.259633 0.098 Uiso 1 1 calc R U . . .
C21 C 0.41885(16) 0.5370(3) 0.1779(3) 0.1006(15) Uani 1 1 d . . . . .
H21 H 0.399574 0.498424 0.195964 0.121 Uiso 1 1 calc R U . . .
C22 C 0.38795(18) 0.5786(3) 0.1149(3) 0.1058(17) Uani 1 1 d . . . . .
H22 H 0.346706 0.569115 0.088911 0.127 Uiso 1 1 calc R U . . .
C23 C 0.41525(18) 0.6327(3) 0.0892(3) 0.0993(14) Uani 1 1 d . . . . .
H23 H 0.392988 0.661004 0.045092 0.119 Uiso 1 1 calc R U . . .
C24 C 0.47578(16) 0.6482(2) 0.1259(2) 0.0824(11) Uani 1 1 d . . . . .
H24 H 0.494461 0.687133 0.107323 0.099 Uiso 1 1 calc R U . . .
C25 C 0.61566(13) 0.70737(17) 0.21963(18) 0.0607(7) Uani 1 1 d . . . . .
C26 C 0.64720(15) 0.7606(2) 0.2755(2) 0.0733(9) Uani 1 1 d . . . . .
H26 H 0.655553 0.747384 0.325348 0.088 Uiso 1 1 calc R U . . .
C27 C 0.66689(18) 0.8343(2) 0.2583(3) 0.0919(12) Uani 1 1 d . . . . .
H27 H 0.687189 0.871857 0.296017 0.110 Uiso 1 1 calc R U . . .
C28 C 0.6562(2) 0.8509(3) 0.1857(3) 0.0982(13) Uani 1 1 d . . . . .
H28 H 0.668356 0.900972 0.173491 0.118 Uiso 1 1 calc R U . . .
C29 C 0.6284(2) 0.7967(3) 0.1312(3) 0.1010(13) Uani 1 1 d . . . . .
H29 H 0.623164 0.807965 0.081904 0.121 Uiso 1 1 calc R U . . .
C30 C 0.60796(18) 0.7259(2) 0.1476(2) 0.0821(10) Uani 1 1 d . . . . .
H30 H 0.588211 0.688807 0.109199 0.099 Uiso 1 1 calc R U . . .
C31 C 0.61820(13) 0.53717(17) 0.20413(17) 0.0590(7) Uani 1 1 d . . . . .
C32 C 0.58424(17) 0.4707(2) 0.1690(2) 0.0840(11) Uani 1 1 d . . . . .
H32 H 0.544043 0.466809 0.162958 0.101 Uiso 1 1 calc R U . . .
C33 C 0.60931(19) 0.4111(2) 0.1431(3) 0.0994(14) Uani 1 1 d . . . . .
H33 H 0.586014 0.366246 0.118520 0.119 Uiso 1 1 calc R U . . .
C34 C 0.66793(18) 0.4154(2) 0.1522(2) 0.0815(10) Uani 1 1 d . . . . .
H34 H 0.684931 0.373408 0.134604 0.098 Uiso 1 1 calc R U . . .
C35 C 0.70100(15) 0.4798(2) 0.1864(2) 0.0771(9) Uani 1 1 d . . . . .
H35 H 0.741232 0.483047 0.192432 0.093 Uiso 1 1 calc R U . . .
C36 C 0.67645(14) 0.5411(2) 0.21282(19) 0.0713(9) Uani 1 1 d . . . . .
H36 H 0.700028 0.585957 0.236923 0.086 Uiso 1 1 calc R U . . .
C37 C 0.68061(12) 0.49881(18) 0.46455(19) 0.0623(8) Uani 1 1 d D . . . .
C38 C 0.7124(6) 0.4502(6) 0.5231(5) 0.061(2) Uani 0.592(5) 1 d D . P A 1
C39 C 0.7214(9) 0.4655(9) 0.5976(9) 0.079(3) Uani 0.592(5) 1 d . . P A 1
C40 C 0.7361(3) 0.3738(4) 0.5116(4) 0.0688(16) Uani 0.592(5) 1 d . . P A 1
O1 O 0.7325(6) 0.3507(5) 0.4505(6) 0.074(3) Uani 0.592(5) 1 d . . P A 1
N1 N 0.7257(5) 0.4853(7) 0.6561(5) 0.155(5) Uani 0.592(5) 1 d . . P A 1
N2 N 0.7607(3) 0.3256(3) 0.5677(3) 0.091(2) Uani 0.592(5) 1 d . . P A 1
H2A H 0.774067 0.278534 0.561357 0.110 Uiso 0.592(5) 1 calc R U P A 1
H2B H 0.763924 0.340277 0.611899 0.110 Uiso 0.592(5) 1 calc R U P A 1
C38A C 0.7136(9) 0.4301(9) 0.5025(8) 0.061(2) Uani 0.408(5) 1 d D . P A 2
C39A C 0.7329(16) 0.3699(17) 0.4694(18) 0.074(3) Uani 0.408(5) 1 d . . P A 2
C40A C 0.7236(4) 0.4252(7) 0.5792(5) 0.070(3) Uani 0.408(5) 1 d . . P A 2
O1A O 0.7198(8) 0.4816(9) 0.6177(9) 0.079(3) Uani 0.408(5) 1 d . . P A 2
N1A N 0.7516(4) 0.3156(5) 0.4434(5) 0.076(3) Uani 0.408(5) 1 d . . P A 2
N2A N 0.7417(4) 0.3494(5) 0.6115(5) 0.097(3) Uani 0.408(5) 1 d . . P A 2
H2C H 0.750235 0.342454 0.658723 0.116 Uiso 0.408(5) 1 calc R U P A 2
H2D H 0.744569 0.309027 0.584525 0.116 Uiso 0.408(5) 1 calc R U P A 2
C41 C 0.99560(13) -0.1697(2) 0.60501(17) 0.0624(7) Uani 1 1 d . . . . .
C42 C 1.00732(15) -0.0911(2) 0.59475(19) 0.0700(8) Uani 1 1 d . . . . .
H42 H 0.987169 -0.049437 0.608061 0.084 Uiso 1 1 calc R U . . .
C43 C 1.04837(18) -0.0718(3) 0.5651(2) 0.0877(11) Uani 1 1 d . . . . .
H43 H 1.056991 -0.017285 0.559655 0.105 Uiso 1 1 calc R U . . .
C44 C 1.07597(19) -0.1309(3) 0.5440(3) 0.0980(13) Uani 1 1 d . . . . .
H44 H 1.103533 -0.117620 0.523150 0.118 Uiso 1 1 calc R U . . .
C45 C 1.06432(19) -0.2108(3) 0.5526(3) 0.1024(14) Uani 1 1 d . . . . .
H45 H 1.083533 -0.251946 0.537245 0.123 Uiso 1 1 calc R U . . .
C46 C 1.02421(17) -0.2303(3) 0.5839(2) 0.0841(10) Uani 1 1 d . . . . .
H46 H 1.016541 -0.284884 0.590732 0.101 Uiso 1 1 calc R U . . .
C47 C 0.88987(14) -0.26269(17) 0.58942(17) 0.0607(7) Uani 1 1 d . . . . .
C48 C 0.88282(18) -0.2775(2) 0.5180(2) 0.0832(10) Uani 1 1 d . . . . .
H48 H 0.910905 -0.256869 0.500651 0.100 Uiso 1 1 calc R U . . .
C49 C 0.8353(2) -0.3220(3) 0.4711(2) 0.0966(13) Uani 1 1 d . . . . .
H49 H 0.830862 -0.331272 0.421806 0.116 Uiso 1 1 calc R U . . .
C50 C 0.79480(18) -0.3528(2) 0.4950(3) 0.0897(11) Uani 1 1 d . . . . .
H50 H 0.762858 -0.384557 0.463037 0.108 Uiso 1 1 calc R U . . .
C51 C 0.80034(17) -0.3379(2) 0.5642(3) 0.0869(11) Uani 1 1 d . . . . .
H51 H 0.772091 -0.359261 0.580919 0.104 Uiso 1 1 calc R U . . .
C52 C 0.84661(16) -0.2918(2) 0.6114(2) 0.0762(9) Uani 1 1 d . . . . .
H52 H 0.848834 -0.280009 0.659395 0.091 Uiso 1 1 calc R U . . .
C53 C 0.9978(5) -0.2457(10) 0.7301(5) 0.061(3) Uani 0.60(4) 1 d G . P B 1
C54 C 0.9824(7) -0.3169(9) 0.7544(7) 0.069(3) Uani 0.60(4) 1 d G . P B 1
H54 H 0.945015 -0.340958 0.727156 0.083 Uiso 0.60(4) 1 calc R U P B 1
C55 C 1.0218(9) -0.3530(11) 0.8186(6) 0.079(4) Uani 0.60(4) 1 d G . P B 1
H55 H 1.011277 -0.401663 0.835214 0.095 Uiso 0.60(4) 1 calc R U P B 1
C56 C 1.0765(8) -0.3178(14) 0.8585(4) 0.089(5) Uani 0.60(4) 1 d G . P B 1
H56 H 1.103418 -0.342487 0.902323 0.107 Uiso 0.60(4) 1 calc R U P B 1
C57 C 1.0919(6) -0.2466(14) 0.8341(5) 0.094(4) Uani 0.60(4) 1 d G . P B 1
H57 H 1.129299 -0.222606 0.861373 0.113 Uiso 0.60(4) 1 calc R U P B 1
C58 C 1.0525(5) -0.2106(12) 0.7699(5) 0.076(3) Uani 0.60(4) 1 d G . P B 1
H58 H 1.063039 -0.161900 0.753316 0.091 Uiso 0.60(4) 1 calc R U P B 1
C53A C 0.9863(8) -0.2619(8) 0.7274(7) 0.052(3) Uani 0.40(4) 1 d G . P B 2
C54A C 0.9625(11) -0.3306(8) 0.7446(8) 0.059(3) Uani 0.40(4) 1 d G . P B 2
H54A H 0.923557 -0.347335 0.713624 0.071 Uiso 0.40(4) 1 calc R U P B 2
C55A C 0.9956(13) -0.3747(8) 0.8071(8) 0.077(4) Uani 0.40(4) 1 d G . P B 2
H55A H 0.979249 -0.421567 0.818908 0.092 Uiso 0.40(4) 1 calc R U P B 2
C56A C 1.0525(12) -0.3501(13) 0.8524(6) 0.081(6) Uani 0.40(4) 1 d G . P B 2
H56A H 1.075115 -0.380268 0.895184 0.097 Uiso 0.40(4) 1 calc R U P B 2
C57A C 1.0764(8) -0.2815(15) 0.8352(6) 0.074(6) Uani 0.40(4) 1 d G . P B 2
H57A H 1.115290 -0.264738 0.866175 0.089 Uiso 0.40(4) 1 calc R U P B 2
C58A C 1.0433(7) -0.2374(12) 0.7727(7) 0.059(3) Uani 0.40(4) 1 d G . P B 2
H58A H 1.059598 -0.190505 0.760892 0.071 Uiso 0.40(4) 1 calc R U P B 2
C59 C 0.8988(7) -0.1765(5) 0.8076(7) 0.056(3) Uani 0.48(3) 1 d G . P C 1
C60 C 0.8406(8) -0.2016(9) 0.7690(6) 0.077(4) Uani 0.48(3) 1 d G . P C 1
H60 H 0.814309 -0.170004 0.729546 0.093 Uiso 0.48(3) 1 calc R U P C 1
C61 C 0.8210(11) -0.2728(10) 0.7880(9) 0.104(6) Uani 0.48(3) 1 d G . P C 1
H61 H 0.781317 -0.289940 0.761551 0.125 Uiso 0.48(3) 1 calc R U P C 1
C62 C 0.8596(12) -0.3190(5) 0.8456(12) 0.109(7) Uani 0.48(3) 1 d G . P C 1
H62 H 0.846181 -0.367710 0.858622 0.131 Uiso 0.48(3) 1 calc R U P C 1
C63 C 0.9177(11) -0.2940(5) 0.8843(11) 0.099(5) Uani 0.48(3) 1 d G . P C 1
H63 H 0.944037 -0.325545 0.923689 0.119 Uiso 0.48(3) 1 calc R U P C 1
C64 C 0.9373(8) -0.2227(6) 0.8653(8) 0.077(3) Uani 0.48(3) 1 d G . P C 1
H64 H 0.977030 -0.205609 0.891685 0.092 Uiso 0.48(3) 1 calc R U P C 1
C59A C 0.8800(4) -0.1677(4) 0.7932(6) 0.050(2) Uani 0.52(3) 1 d G . P C 2
C60A C 0.8196(4) -0.1777(6) 0.7525(6) 0.061(2) Uani 0.52(3) 1 d G . P C 2
H60A H 0.797367 -0.136660 0.719842 0.073 Uiso 0.52(3) 1 calc R U P C 2
C61A C 0.7916(5) -0.2476(6) 0.7595(8) 0.080(3) Uani 0.52(3) 1 d G . P C 2
H61A H 0.750311 -0.254454 0.731695 0.096 Uiso 0.52(3) 1 calc R U P C 2
C62A C 0.8241(6) -0.3077(4) 0.8073(10) 0.090(4) Uani 0.52(3) 1 d G . P C 2
H62A H 0.805010 -0.355480 0.812069 0.108 Uiso 0.52(3) 1 calc R U P C 2
C63A C 0.8846(6) -0.2977(4) 0.8480(9) 0.079(4) Uani 0.52(3) 1 d G . P C 2
H63A H 0.906767 -0.338713 0.880589 0.095 Uiso 0.52(3) 1 calc R U P C 2
C64A C 0.9125(5) -0.2277(4) 0.8409(7) 0.063(2) Uani 0.52(3) 1 d G . P C 2
H64A H 0.953825 -0.220920 0.868737 0.075 Uiso 0.52(3) 1 calc R U P C 2
C65 C 0.99174(14) -0.06325(19) 0.83954(18) 0.0648(8) Uani 1 1 d . . . . .
C66 C 1.00671(17) -0.0674(3) 0.9153(2) 0.0963(14) Uani 1 1 d . . . . .
H66 H 0.977423 -0.080883 0.933368 0.116 Uiso 1 1 calc R U . . .
C67 C 1.0638(2) -0.0520(4) 0.9636(3) 0.127(2) Uani 1 1 d . . . . .
H67 H 1.074415 -0.056732 1.015188 0.153 Uiso 1 1 calc R U . . .
C68 C 1.1060(2) -0.0295(3) 0.9372(3) 0.120(2) Uani 1 1 d . . . . .
H68 H 1.145404 -0.018313 0.970949 0.144 Uiso 1 1 calc R U . . .
C69 C 1.09139(18) -0.0233(3) 0.8627(3) 0.1090(16) Uani 1 1 d . . . . .
H69 H 1.120264 -0.007055 0.844880 0.131 Uiso 1 1 calc R U . . .
C70 C 1.03359(15) -0.0411(2) 0.8135(2) 0.0805(10) Uani 1 1 d . . . . .
H70 H 1.023237 -0.037859 0.761869 0.097 Uiso 1 1 calc R U . . .
C71 C 0.87838(12) 0.00040(18) 0.80394(15) 0.0547(6) Uani 1 1 d . . . . .
C72 C 0.83857(13) -0.0127(2) 0.83603(17) 0.0620(7) Uani 1 1 d . . . . .
H72 H 0.829489 -0.065963 0.844973 0.074 Uiso 1 1 calc R U . . .
C73 C 0.81177(13) 0.0513(2) 0.8553(2) 0.0722(9) Uani 1 1 d . . . . .
H73 H 0.785374 0.041447 0.878666 0.087 Uiso 1 1 calc R U . . .
C74 C 0.82285(15) 0.1284(2) 0.8410(2) 0.0757(9) Uani 1 1 d . . . . .
H74 H 0.803509 0.171881 0.853201 0.091 Uiso 1 1 calc R U . . .
C75 C 0.86224(17) 0.1422(2) 0.8090(2) 0.0777(9) Uani 1 1 d . . . . .
H75 H 0.870035 0.195653 0.798957 0.093 Uiso 1 1 calc R U . . .
C76 C 0.89052(15) 0.07989(19) 0.79115(19) 0.0670(8) Uani 1 1 d . . . . .
H76 H 0.918383 0.090570 0.770103 0.080 Uiso 1 1 calc R U . . .
S3 S 0.85146(16) -0.09067(16) 0.5330(2) 0.0588(6) Uani 0.592(5) 1 d . . P A 1
C77 C 0.8166(8) -0.0013(8) 0.5359(9) 0.0465(18) Uani 0.592(5) 1 d . . P A 1
C78 C 0.7902(4) 0.0473(4) 0.4803(6) 0.0517(15) Uani 0.592(5) 1 d . . P A 1
C79 C 0.7819(7) 0.0209(7) 0.4073(11) 0.072(3) Uani 0.592(5) 1 d . . P A 1
C80 C 0.7697(2) 0.1307(3) 0.4839(4) 0.0569(13) Uani 0.592(5) 1 d . . P A 1
O2 O 0.7677(4) 0.1549(4) 0.5441(4) 0.082(2) Uani 0.592(5) 1 d . . P A 1
N3 N 0.7751(4) -0.0050(4) 0.3522(5) 0.101(2) Uani 0.592(5) 1 d . . P A 1
N4 N 0.75440(19) 0.1777(3) 0.4274(3) 0.0609(12) Uani 0.592(5) 1 d . . P A 1
H4A H 0.742492 0.226818 0.430124 0.073 Uiso 0.592(5) 1 calc R U P A 1
H4B H 0.755915 0.160468 0.386104 0.073 Uiso 0.592(5) 1 calc R U P A 1
S3A S 0.8622(2) -0.0639(3) 0.5365(3) 0.0653(9) Uani 0.408(5) 1 d . . P A 2
C77A C 0.8229(12) 0.0154(14) 0.5483(15) 0.0465(18) Uani 0.408(5) 1 d . . P A 2
C78A C 0.7847(6) 0.0723(7) 0.4923(9) 0.0517(15) Uani 0.408(5) 1 d . . P A 2
C79A C 0.7563(7) 0.1293(10) 0.5187(8) 0.069(4) Uani 0.408(5) 1 d . . P A 2
C80A C 0.7800(4) 0.0738(7) 0.4197(5) 0.074(2) Uani 0.408(5) 1 d . . P A 2
O2A O 0.7940(11) 0.0167(12) 0.3923(12) 0.118(8) Uani 0.408(5) 1 d . . P A 2
N3A N 0.7351(4) 0.1794(5) 0.5426(5) 0.078(2) Uani 0.408(5) 1 d . . P A 2
N4A N 0.7592(4) 0.1418(6) 0.3824(5) 0.093(3) Uani 0.408(5) 1 d . . P A 2
H4C H 0.755228 0.146149 0.336328 0.112 Uiso 0.408(5) 1 calc R U P A 2
H4D H 0.749443 0.182205 0.403921 0.112 Uiso 0.408(5) 1 calc R U P A 2

loop_
_atom_site_aniso_label
_atom_site_aniso_U_11
_atom_site_aniso_U_22
_atom_site_aniso_U_33
_atom_site_aniso_U_23
_atom_site_aniso_U_13
_atom_site_aniso_U_12
Ni1 0.0399(2) 0.0458(2) 0.0646(3) 0.0075(2) 0.0146(2) 0.00257(18)
Ni2 0.0431(2) 0.0508(3) 0.0502(3) 0.00068(19) 0.01419(19) -0.00082(18)
S1 0.0611(5) 0.0778(5) 0.0703(5) 0.0194(4) 0.0246(4) 0.0124(4)
S2 0.0457(4) 0.0437(3) 0.0775(5) 0.0073(3) 0.0116(3) 0.0040(3)
S4 0.0572(4) 0.0530(4) 0.0641(4) 0.0006(3) 0.0154(3) 0.0051(3)
P1 0.0441(4) 0.0526(4) 0.0619(4) 0.0042(3) 0.0162(3) 0.0037(3)
P2 0.0439(3) 0.0454(4) 0.0626(4) 0.0022(3) 0.0130(3) 0.0028(3)
P3 0.0501(4) 0.0567(4) 0.0547(4) -0.0013(3) 0.0177(3) 0.0035(3)
P4 0.0481(4) 0.0504(4) 0.0505(4) -0.0025(3) 0.0157(3) -0.0072(3)
C1 0.0440(15) 0.0713(19) 0.0733(19) -0.0026(15) 0.0188(14) -0.0019(13)
C2 0.092(3) 0.069(2) 0.132(4) -0.007(2) 0.066(3) -0.014(2)
C3 0.088(3) 0.083(3) 0.159(5) -0.006(3) 0.068(3) -0.025(2)
C4 0.083(3) 0.096(3) 0.126(4) -0.002(3) 0.057(3) -0.025(2)
C5 0.106(3) 0.108(3) 0.122(4) -0.016(3) 0.074(3) -0.029(3)
C6 0.075(2) 0.083(2) 0.090(3) -0.010(2) 0.040(2) -0.0225(19)
C7 0.0579(16) 0.0520(15) 0.0593(16) 0.0055(12) 0.0253(13) -0.0047(12)
C8 0.0607(18) 0.0656(18) 0.0667(19) 0.0008(15) 0.0208(15) -0.0067(14)
C9 0.072(2) 0.086(3) 0.071(2) -0.0024(18) 0.0212(17) -0.0210(19)
C10 0.103(3) 0.069(2) 0.077(2) -0.0127(18) 0.034(2) -0.030(2)
C11 0.104(3) 0.0605(19) 0.081(2) -0.0085(16) 0.048(2) -0.0125(18)
C12 0.076(2) 0.0556(17) 0.0710(19) 0.0001(14) 0.0357(16) -0.0076(15)
C13 0.0635(18) 0.0566(17) 0.0687(19) -0.0075(14) 0.0204(15) 0.0137(14)
C14 0.0575(19) 0.079(2) 0.089(2) -0.0159(19) 0.0112(17) 0.0125(16)
C15 0.065(2) 0.105(3) 0.100(3) -0.024(3) 0.000(2) 0.027(2)
C16 0.121(4) 0.072(3) 0.080(3) -0.009(2) 0.008(3) 0.042(3)
C17 0.118(3) 0.068(2) 0.067(2) -0.0051(17) 0.016(2) 0.032(2)
C18 0.085(2) 0.0568(18) 0.068(2) -0.0014(15) 0.0229(17) 0.0161(16)
C19 0.0543(16) 0.0477(15) 0.078(2) -0.0093(14) 0.0061(15) 0.0057(13)
C20 0.0538(18) 0.072(2) 0.109(3) -0.009(2) 0.0228(18) -0.0003(16)
C21 0.052(2) 0.080(3) 0.158(4) -0.028(3) 0.031(2) -0.0049(18)
C22 0.055(2) 0.077(3) 0.153(4) -0.030(3) 0.006(2) 0.0124(19)
C23 0.065(2) 0.086(3) 0.109(3) -0.021(2) -0.004(2) 0.019(2)
C24 0.065(2) 0.071(2) 0.087(2) -0.0132(18) 0.0051(18) 0.0162(17)
C25 0.0555(16) 0.0501(15) 0.0721(19) 0.0054(13) 0.0209(14) 0.0050(12)
C26 0.073(2) 0.0625(19) 0.088(2) -0.0099(17) 0.0353(18) -0.0136(16)
C27 0.081(3) 0.068(2) 0.134(4) -0.023(2) 0.050(3) -0.0163(19)
C28 0.102(3) 0.067(2) 0.125(4) 0.031(2) 0.045(3) 0.007(2)
C29 0.114(3) 0.084(3) 0.094(3) 0.026(2) 0.030(3) -0.004(2)
C30 0.088(3) 0.073(2) 0.074(2) 0.0129(18) 0.0196(19) -0.0055(18)
C31 0.0547(16) 0.0517(15) 0.0662(18) 0.0054(13) 0.0196(14) 0.0055(12)
C32 0.067(2) 0.067(2) 0.123(3) -0.024(2) 0.042(2) -0.0071(16)
C33 0.084(3) 0.072(2) 0.145(4) -0.036(2) 0.049(3) -0.006(2)
C34 0.080(2) 0.070(2) 0.094(3) -0.0038(19) 0.035(2) 0.0185(18)
C35 0.0529(18) 0.090(2) 0.081(2) 0.0047(19) 0.0194(16) 0.0142(17)
C36 0.0497(17) 0.076(2) 0.078(2) -0.0055(17) 0.0144(15) 0.0077(15)
C37 0.0395(14) 0.0582(16) 0.082(2) 0.0177(14) 0.0166(13) -0.0023(12)
C38 0.0509(18) 0.056(5) 0.073(6) 0.018(4) 0.023(4) 0.011(3)
C39 0.122(3) 0.054(6) 0.059(10) -0.012(5) 0.034(6) 0.031(5)
C40 0.057(3) 0.069(4) 0.065(4) -0.005(3) 0.009(3) 0.009(3)
O1 0.073(2) 0.052(6) 0.095(7) 0.016(4) 0.033(4) 0.013(4)
N1 0.197(9) 0.177(9) 0.076(5) -0.008(5) 0.039(6) 0.112(7)
N2 0.120(5) 0.066(3) 0.064(3) 0.003(2) 0.012(3) 0.049(3)
C38A 0.0509(18) 0.056(5) 0.073(6) 0.018(4) 0.023(4) 0.011(3)
C39A 0.073(2) 0.052(6) 0.095(7) 0.016(4) 0.033(4) 0.013(4)
C40A 0.065(5) 0.089(7) 0.051(5) -0.010(5) 0.019(4) -0.010(5)
O1A 0.122(3) 0.054(6) 0.059(10) -0.012(5) 0.034(6) 0.031(5)
N1A 0.088(6) 0.068(6) 0.088(5) 0.029(5) 0.051(5) 0.026(4)
N2A 0.132(8) 0.084(5) 0.065(5) 0.030(4) 0.029(5) 0.027(5)
C41 0.0532(16) 0.0709(19) 0.0605(17) -0.0030(14) 0.0200(14) 0.0005(14)
C42 0.0655(19) 0.077(2) 0.068(2) -0.0016(16) 0.0266(16) -0.0069(16)
C43 0.080(3) 0.099(3) 0.087(3) 0.004(2) 0.037(2) -0.016(2)
C44 0.074(3) 0.133(4) 0.096(3) 0.006(3) 0.043(2) -0.014(3)
C45 0.082(3) 0.134(4) 0.108(3) -0.007(3) 0.056(3) 0.014(3)
C46 0.076(2) 0.085(2) 0.103(3) -0.005(2) 0.048(2) 0.0077(19)
C47 0.0612(17) 0.0513(16) 0.0677(18) -0.0017(13) 0.0237(14) -0.0011(13)
C48 0.084(2) 0.091(3) 0.079(2) -0.021(2) 0.037(2) -0.023(2)
C49 0.093(3) 0.104(3) 0.088(3) -0.032(2) 0.030(2) -0.028(2)
C50 0.075(2) 0.077(2) 0.108(3) -0.017(2) 0.026(2) -0.0175(19)
C51 0.068(2) 0.070(2) 0.127(4) -0.007(2) 0.044(2) -0.0078(17)
C52 0.070(2) 0.068(2) 0.096(3) -0.0085(18) 0.0384(19) -0.0046(16)
C53 0.061(5) 0.061(5) 0.063(5) 0.000(4) 0.027(4) 0.008(4)
C54 0.065(6) 0.072(6) 0.074(5) 0.004(5) 0.032(4) 0.012(5)
C55 0.096(10) 0.078(6) 0.071(6) 0.019(5) 0.040(6) 0.037(6)
C56 0.097(8) 0.102(10) 0.060(5) 0.013(5) 0.022(5) 0.055(8)
C57 0.082(6) 0.114(10) 0.071(5) -0.004(5) 0.014(4) 0.023(6)
C58 0.059(4) 0.088(7) 0.071(4) 0.002(4) 0.014(3) 0.001(4)
C53A 0.043(5) 0.051(6) 0.054(6) -0.008(5) 0.012(4) 0.006(5)
C54A 0.070(8) 0.038(4) 0.061(5) 0.008(4) 0.016(5) 0.007(5)
C55A 0.098(12) 0.054(6) 0.077(7) 0.005(5) 0.033(8) 0.017(6)
C56A 0.090(13) 0.088(10) 0.061(8) 0.008(7) 0.027(7) 0.044(10)
C57A 0.060(7) 0.082(12) 0.056(7) -0.003(6) -0.003(5) 0.034(7)
C58A 0.056(7) 0.056(7) 0.064(6) -0.006(5) 0.024(5) 0.003(5)
C59 0.057(6) 0.058(5) 0.053(5) 0.004(4) 0.021(5) 0.001(4)
C60 0.089(9) 0.074(7) 0.077(6) -0.005(5) 0.041(6) -0.023(7)
C61 0.122(15) 0.092(10) 0.120(10) -0.025(8) 0.072(11) -0.054(10)
C62 0.152(18) 0.072(7) 0.135(14) 0.017(7) 0.090(14) -0.009(9)
C63 0.135(14) 0.078(6) 0.112(10) 0.028(6) 0.080(10) 0.025(7)
C64 0.099(9) 0.066(5) 0.077(7) 0.017(4) 0.048(7) 0.017(5)
C59A 0.049(5) 0.044(4) 0.060(5) 0.002(3) 0.025(4) 0.004(3)
C60A 0.056(4) 0.052(4) 0.074(5) -0.006(3) 0.026(4) -0.015(3)
C61A 0.073(6) 0.068(5) 0.109(8) -0.017(5) 0.048(5) -0.021(4)
C62A 0.101(9) 0.049(5) 0.145(11) 0.012(6) 0.075(9) -0.007(5)
C63A 0.093(9) 0.051(4) 0.108(9) 0.019(4) 0.056(8) 0.013(5)
C64A 0.063(5) 0.051(4) 0.077(6) 0.001(4) 0.030(5) 0.010(4)
C65 0.0542(17) 0.0584(17) 0.0659(18) -0.0087(14) 0.0072(14) 0.0057(13)
C66 0.069(2) 0.133(4) 0.063(2) -0.025(2) 0.0014(17) 0.030(2)
C67 0.076(3) 0.171(5) 0.090(3) -0.047(3) -0.015(2) 0.040(3)
C68 0.063(3) 0.108(3) 0.131(4) -0.042(3) -0.023(3) 0.004(2)
C69 0.060(2) 0.089(3) 0.144(4) -0.001(3) 0.005(3) -0.017(2)
C70 0.0571(19) 0.072(2) 0.093(3) 0.0013(18) 0.0098(17) -0.0143(16)
C71 0.0467(14) 0.0605(16) 0.0513(15) -0.0026(12) 0.0137(12) -0.0061(12)
C72 0.0484(15) 0.0683(18) 0.0631(17) -0.0012(14) 0.0156(13) -0.0074(13)
C73 0.0444(16) 0.094(3) 0.077(2) -0.0145(18) 0.0222(15) -0.0043(16)
C74 0.0624(19) 0.077(2) 0.079(2) -0.0162(18) 0.0192(17) 0.0068(16)
C75 0.088(2) 0.0577(19) 0.088(2) -0.0097(17) 0.036(2) -0.0037(17)
C76 0.075(2) 0.0570(17) 0.075(2) -0.0069(15) 0.0361(17) -0.0082(15)
S3 0.0663(13) 0.0460(13) 0.0523(8) -0.0018(10) 0.0113(8) 0.0045(9)
C77 0.037(4) 0.040(6) 0.052(6) -0.009(3) 0.006(4) -0.020(3)
C78 0.043(2) 0.034(4) 0.070(4) 0.002(4) 0.014(2) 0.006(3)
C79 0.081(5) 0.038(4) 0.072(9) 0.005(4) 0.004(5) -0.001(3)
C80 0.045(3) 0.059(3) 0.060(3) 0.002(3) 0.014(2) 0.006(2)
O2 0.095(5) 0.069(4) 0.078(5) 0.019(3) 0.031(4) 0.030(4)
N3 0.130(6) 0.075(4) 0.079(5) -0.003(4) 0.021(5) 0.011(4)
N4 0.066(3) 0.049(2) 0.059(3) 0.002(2) 0.016(2) 0.0097(19)
S3A 0.075(2) 0.066(3) 0.0478(13) 0.0014(18) 0.0177(13) 0.0086(19)
C77A 0.037(4) 0.040(6) 0.052(6) -0.009(3) 0.006(4) -0.020(3)
C78A 0.043(2) 0.034(4) 0.070(4) 0.002(4) 0.014(2) 0.006(3)
C79A 0.063(6) 0.081(9) 0.058(8) 0.003(6) 0.018(6) -0.012(6)
C80A 0.073(6) 0.071(7) 0.066(6) -0.001(5) 0.015(4) -0.002(5)
O2A 0.154(17) 0.099(10) 0.064(8) 0.001(6) 0.006(9) 0.019(9)
N3A 0.083(6) 0.073(5) 0.086(5) 0.025(4) 0.041(4) 0.022(4)
N4A 0.096(6) 0.099(6) 0.067(5) 0.028(5) 0.013(4) 0.014(5)

loop_
_atom_type_symbol
_atom_type_description
_atom_type_scat_dispersion_real
_atom_type_scat_dispersion_imag
_atom_type_scat_source
C C 0.0181 0.0091 'International Tables Vol C Tables 4.2.6.8 and 6.1.1.4'
H H 0.0000 0.0000 'International Tables Vol C Tables 4.2.6.8 and 6.1.1.4'
N N 0.0311 0.0180 'International Tables Vol C Tables 4.2.6.8 and 6.1.1.4'
O O 0.0492 0.0322 'International Tables Vol C Tables 4.2.6.8 and 6.1.1.4'
P P 0.2955 0.4335 'International Tables Vol C Tables 4.2.6.8 and 6.1.1.4'
S S 0.3331 0.5567 'International Tables Vol C Tables 4.2.6.8 and 6.1.1.4'
Ni Ni -3.0029 0.5091 'International Tables Vol C Tables 4.2.6.8 and 6.1.1.4'

loop_
_geom_angle_atom_site_label_1
_geom_angle_atom_site_label_2
_geom_angle_atom_site_label_3
_geom_angle
_geom_angle_site_symmetry_1
_geom_angle_site_symmetry_3
_geom_angle_publ_flag
S2 Ni1 P2 91.53(3) . . ?
S2 Ni1 S1 77.62(3) . . ?
P2 Ni1 S1 169.13(4) . . ?
S2 Ni1 P1 168.01(4) . . ?
P2 Ni1 P1 100.31(3) . . ?
S1 Ni1 P1 90.56(3) . . ?
S4 Ni2 P4 92.51(3) . . ?
S4 Ni2 S3A 73.70(15) . . ?
P4 Ni2 S3A 165.77(14) . . ?
S4 Ni2 P3 165.36(4) . . ?
P4 Ni2 P3 101.84(3) . . ?
S3A Ni2 P3 92.13(14) . . ?
S4 Ni2 S3 78.93(9) . . ?
P4 Ni2 S3 167.74(11) . . ?
P3 Ni2 S3 86.44(9) . . ?
C37 S1 Ni1 87.71(11) . . ?
C37 S2 Ni1 88.51(11) . . ?
C77A S4 Ni2 92.1(11) . . ?
C77 S4 Ni2 87.5(6) . . ?
C7 P1 C13 103.86(14) . . ?
C7 P1 C1 107.44(14) . . ?
C13 P1 C1 101.03(15) . . ?
C7 P1 Ni1 112.35(10) . . ?
C13 P1 Ni1 122.34(10) . . ?
C1 P1 Ni1 108.54(11) . . ?
C25 P2 C31 103.51(14) . . ?
C25 P2 C19 110.17(15) . . ?
C31 P2 C19 102.68(14) . . ?
C25 P2 Ni1 112.46(11) . . ?
C31 P2 Ni1 115.97(10) . . ?
C19 P2 Ni1 111.38(13) . . ?
C47 P3 C53 110.6(6) . . ?
C47 P3 C41 107.33(15) . . ?
C53 P3 C41 98.2(4) . . ?
C47 P3 C53A 99.7(5) . . ?
C41 P3 C53A 106.4(7) . . ?
C47 P3 Ni2 104.74(10) . . ?
C53 P3 Ni2 123.5(5) . . ?
C41 P3 Ni2 111.56(11) . . ?
C53A P3 Ni2 125.3(6) . . ?
C65 P4 C59A 115.5(4) . . ?
C65 P4 C71 100.27(13) . . ?
C59A P4 C71 100.9(3) . . ?
C65 P4 C59 101.7(5) . . ?
C71 P4 C59 108.8(4) . . ?
C65 P4 Ni2 120.12(12) . . ?
C59A P4 Ni2 103.5(3) . . ?
C71 P4 Ni2 115.37(9) . . ?
C59 P4 Ni2 109.3(4) . . ?
C6 C1 C2 117.9(3) . . ?
C6 C1 P1 123.8(3) . . ?
C2 C1 P1 118.3(3) . . ?
C3 C2 C1 121.0(4) . . ?
C3 C2 H2 119.5 . . ?
C1 C2 H2 119.5 . . ?
C4 C3 C2 119.5(4) . . ?
C4 C3 H3 120.3 . . ?
C2 C3 H3 120.3 . . ?
C5 C4 C3 121.0(4) . . ?
C5 C4 H4 119.5 . . ?
C3 C4 H4 119.5 . . ?
C4 C5 C6 120.2(4) . . ?
C4 C5 H5 119.9 . . ?
C6 C5 H5 119.9 . . ?
C1 C6 C5 120.3(4) . . ?
C1 C6 H6 119.9 . . ?
C5 C6 H6 119.9 . . ?
C8 C7 C12 119.1(3) . . ?
C8 C7 P1 120.7(2) . . ?
C12 C7 P1 120.2(2) . . ?
C9 C8 C7 121.1(3) . . ?
C9 C8 H8 119.4 . . ?
C7 C8 H8 119.4 . . ?
C10 C9 C8 119.3(4) . . ?
C10 C9 H9 120.4 . . ?
C8 C9 H9 120.4 . . ?
C9 C10 C11 121.0(3) . . ?
C9 C10 H10 119.5 . . ?
C11 C10 H10 119.5 . . ?
C12 C11 C10 120.0(4) . . ?
C12 C11 H11 120.0 . . ?
C10 C11 H11 120.0 . . ?
C11 C12 C7 119.5(3) . . ?
C11 C12 H12 120.2 . . ?
C7 C12 H12 120.2 . . ?
C18 C13 C14 120.0(3) . . ?
C18 C13 P1 118.6(3) . . ?
C14 C13 P1 121.3(3) . . ?
C13 C14 C15 119.5(4) . . ?
C13 C14 H14 120.2 . . ?
C15 C14 H14 120.2 . . ?
C16 C15 C14 119.6(4) . . ?
C16 C15 H15 120.2 . . ?
C14 C15 H15 120.2 . . ?
C17 C16 C15 121.7(4) . . ?
C17 C16 H16 119.1 . . ?
C15 C16 H16 119.1 . . ?
C16 C17 C18 119.4(4) . . ?
C16 C17 H17 120.3 . . ?
C18 C17 H17 120.3 . . ?
C13 C18 C17 119.7(4) . . ?
C13 C18 H18 120.1 . . ?
C17 C18 H18 120.1 . . ?
C24 C19 C20 118.3(3) . . ?
C24 C19 P2 126.0(3) . . ?
C20 C19 P2 115.7(3) . . ?
C19 C20 C21 121.8(4) . . ?
C19 C20 H20 119.1 . . ?
C21 C20 H20 119.1 . . ?
C22 C21 C20 118.8(5) . . ?
C22 C21 H21 120.6 . . ?
C20 C21 H21 120.6 . . ?
C23 C22 C21 120.6(4) . . ?
C23 C22 H22 119.7 . . ?
C21 C22 H22 119.7 . . ?
C22 C23 C24 121.3(4) . . ?
C22 C23 H23 119.4 . . ?
C24 C23 H23 119.4 . . ?
C19 C24 C23 119.3(4) . . ?
C19 C24 H24 120.3 . . ?
C23 C24 H24 120.3 . . ?
C26 C25 C30 118.5(3) . . ?
C26 C25 P2 118.9(3) . . ?
C30 C25 P2 122.7(3) . . ?
C25 C26 C27 120.1(4) . . ?
C25 C26 H26 120.0 . . ?
C27 C26 H26 120.0 . . ?
C28 C27 C26 119.0(4) . . ?
C28 C27 H27 120.5 . . ?
C26 C27 H27 120.5 . . ?
C29 C28 C27 121.1(4) . . ?
C29 C28 H28 119.5 . . ?
C27 C28 H28 119.5 . . ?
C28 C29 C30 119.9(4) . . ?
C28 C29 H29 120.0 . . ?
C30 C29 H29 120.0 . . ?
C29 C30 C25 121.3(4) . . ?
C29 C30 H30 119.4 . . ?
C25 C30 H30 119.4 . . ?
C36 C31 C32 119.2(3) . . ?
C36 C31 P2 119.7(2) . . ?
C32 C31 P2 121.0(2) . . ?
C33 C32 C31 119.6(3) . . ?
C33 C32 H32 120.2 . . ?
C31 C32 H32 120.2 . . ?
C32 C33 C34 121.0(4) . . ?
C32 C33 H33 119.5 . . ?
C34 C33 H33 119.5 . . ?
C35 C34 C33 119.6(3) . . ?
C35 C34 H34 120.2 . . ?
C33 C34 H34 120.2 . . ?
C34 C35 C36 120.5(3) . . ?
C34 C35 H35 119.8 . . ?
C36 C35 H35 119.8 . . ?
C31 C36 C35 120.3(3) . . ?
C31 C36 H36 119.9 . . ?
C35 C36 H36 119.9 . . ?
C38 C37 S2 136.1(4) . . ?
C38A C37 S2 114.7(6) . . ?
C38 C37 S1 117.7(4) . . ?
C38A C37 S1 138.8(7) . . ?
S2 C37 S1 106.12(16) . . ?
C37 C38 C39 124.5(9) . . ?
C37 C38 C40 121.0(6) . . ?
C39 C38 C40 114.3(8) . . ?
N1 C39 C38 173.1(16) . . ?
O1 C40 N2 117.8(7) . . ?
O1 C40 C38 123.2(8) . . ?
N2 C40 C38 119.0(7) . . ?
C40 N2 H2A 120.0 . . ?
C40 N2 H2B 120.0 . . ?
H2A N2 H2B 120.0 . . ?
C39A C38A C37 124.2(18) . . ?
C39A C38A C40A 120.7(18) . . ?
C37 C38A C40A 115.0(10) . . ?
N1A C39A C38A 177(3) . . ?
O1A C40A N2A 119.4(14) . . ?
O1A C40A C38A 125.7(14) . . ?
N2A C40A C38A 114.9(10) . . ?
C40A N2A H2C 120.0 . . ?
C40A N2A H2D 120.0 . . ?
H2C N2A H2D 120.0 . . ?
C42 C41 C46 119.3(3) . . ?
C42 C41 P3 120.0(3) . . ?
C46 C41 P3 120.6(3) . . ?
C41 C42 C43 120.8(4) . . ?
C41 C42 H42 119.6 . . ?
C43 C42 H42 119.6 . . ?
C44 C43 C42 119.9(4) . . ?
C44 C43 H43 120.1 . . ?
C42 C43 H43 120.1 . . ?
C43 C44 C45 120.6(4) . . ?
C43 C44 H44 119.7 . . ?
C45 C44 H44 119.7 . . ?
C44 C45 C46 119.7(4) . . ?
C44 C45 H45 120.1 . . ?
C46 C45 H45 120.1 . . ?
C41 C46 C45 119.7(4) . . ?
C41 C46 H46 120.2 . . ?
C45 C46 H46 120.2 . . ?
C48 C47 C52 117.4(3) . . ?
C48 C47 P3 122.7(3) . . ?
C52 C47 P3 119.0(3) . . ?
C47 C48 C49 120.8(4) . . ?
C47 C48 H48 119.6 . . ?
C49 C48 H48 119.6 . . ?
C50 C49 C48 120.6(4) . . ?
C50 C49 H49 119.7 . . ?
C48 C49 H49 119.7 . . ?
C51 C50 C49 119.6(4) . . ?
C51 C50 H50 120.2 . . ?
C49 C50 H50 120.2 . . ?
C50 C51 C52 120.9(4) . . ?
C50 C51 H51 119.6 . . ?
C52 C51 H51 119.6 . . ?
C51 C52 C47 120.7(4) . . ?
C51 C52 H52 119.6 . . ?
C47 C52 H52 119.6 . . ?
C54 C53 C58 120.0 . . ?
C54 C53 P3 121.0(5) . . ?
C58 C53 P3 118.9(5) . . ?
C53 C54 C55 120.0 . . ?
C53 C54 H54 120.0 . . ?
C55 C54 H54 120.0 . . ?
C56 C55 C54 120.0 . . ?
C56 C55 H55 120.0 . . ?
C54 C55 H55 120.0 . . ?
C55 C56 C57 120.0 . . ?
C55 C56 H56 120.0 . . ?
C57 C56 H56 120.0 . . ?
C58 C57 C56 120.0 . . ?
C58 C57 H57 120.0 . . ?
C56 C57 H57 120.0 . . ?
C57 C58 C53 120.0 . . ?
C57 C58 H58 120.0 . . ?
C53 C58 H58 120.0 . . ?
C54A C53A C58A 120.0 . . ?
C54A C53A P3 124.4(6) . . ?
C58A C53A P3 115.4(6) . . ?
C53A C54A C55A 120.0 . . ?
C53A C54A H54A 120.0 . . ?
C55A C54A H54A 120.0 . . ?
C54A C55A C56A 120.0 . . ?
C54A C55A H55A 120.0 . . ?
C56A C55A H55A 120.0 . . ?
C57A C56A C55A 120.0 . . ?
C57A C56A H56A 120.0 . . ?
C55A C56A H56A 120.0 . . ?
C58A C57A C56A 120.0 . . ?
C58A C57A H57A 120.0 . . ?
C56A C57A H57A 120.0 . . ?
C57A C58A C53A 120.0 . . ?
C57A C58A H58A 120.0 . . ?
C53A C58A H58A 120.0 . . ?
C60 C59 C64 120.0 . . ?
C60 C59 P4 113.5(4) . . ?
C64 C59 P4 126.5(4) . . ?
C61 C60 C59 120.0 . . ?
C61 C60 H60 120.0 . . ?
C59 C60 H60 120.0 . . ?
C60 C61 C62 120.0 . . ?
C60 C61 H61 120.0 . . ?
C62 C61 H61 120.0 . . ?
C63 C62 C61 120.0 . . ?
C63 C62 H62 120.0 . . ?
C61 C62 H62 120.0 . . ?
C62 C63 C64 120.0 . . ?
C62 C63 H63 120.0 . . ?
C64 C63 H63 120.0 . . ?
C63 C64 C59 120.0 . . ?
C63 C64 H64 120.0 . . ?
C59 C64 H64 120.0 . . ?
C60A C59A C64A 120.0 . . ?
C60A C59A P4 118.2(4) . . ?
C64A C59A P4 121.5(4) . . ?
C61A C60A C59A 120.0 . . ?
C61A C60A H60A 120.0 . . ?
C59A C60A H60A 120.0 . . ?
C62A C61A C60A 120.0 . . ?
C62A C61A H61A 120.0 . . ?
C60A C61A H61A 120.0 . . ?
C61A C62A C63A 120.0 . . ?
C61A C62A H62A 120.0 . . ?
C63A C62A H62A 120.0 . . ?
C62A C63A C64A 120.0 . . ?
C62A C63A H63A 120.0 . . ?
C64A C63A H63A 120.0 . . ?
C63A C64A C59A 120.0 . . ?
C63A C64A H64A 120.0 . . ?
C59A C64A H64A 120.0 . . ?
C70 C65 C66 120.1(3) . . ?
C70 C65 P4 119.7(3) . . ?
C66 C65 P4 120.1(3) . . ?
C67 C66 C65 119.9(5) . . ?
C67 C66 H66 120.1 . . ?
C65 C66 H66 120.1 . . ?
C66 C67 C68 120.0(5) . . ?
C66 C67 H67 120.0 . . ?
C68 C67 H67 120.0 . . ?
C69 C68 C67 120.6(4) . . ?
C69 C68 H68 119.7 . . ?
C67 C68 H68 119.7 . . ?
C68 C69 C70 119.4(5) . . ?
C68 C69 H69 120.3 . . ?
C70 C69 H69 120.3 . . ?
C65 C70 C69 120.1(4) . . ?
C65 C70 H70 120.0 . . ?
C69 C70 H70 120.0 . . ?
C72 C71 C76 118.3(3) . . ?
C72 C71 P4 124.1(2) . . ?
C76 C71 P4 117.6(2) . . ?
C71 C72 C73 120.5(3) . . ?
C71 C72 H72 119.8 . . ?
C73 C72 H72 119.8 . . ?
C74 C73 C72 120.8(3) . . ?
C74 C73 H73 119.6 . . ?
C72 C73 H73 119.6 . . ?
C73 C74 C75 119.2(3) . . ?
C73 C74 H74 120.4 . . ?
C75 C74 H74 120.4 . . ?
C76 C75 C74 121.0(3) . . ?
C76 C75 H75 119.5 . . ?
C74 C75 H75 119.5 . . ?
C75 C76 C71 120.2(3) . . ?
C75 C76 H76 119.9 . . ?
C71 C76 H76 119.9 . . ?
C77 S3 Ni2 87.7(6) . . ?
C78 C77 S3 126.3(12) . . ?
C78 C77 S4 128.4(11) . . ?
S3 C77 S4 105.0(10) . . ?
C77 C78 C79 118.3(9) . . ?
C77 C78 C80 127.0(9) . . ?
C79 C78 C80 114.6(9) . . ?
N3 C79 C78 175.0(12) . . ?
O2 C80 N4 120.6(6) . . ?
O2 C80 C78 118.6(7) . . ?
N4 C80 C78 120.8(7) . . ?
C80 N4 H4A 120.0 . . ?
C80 N4 H4B 120.0 . . ?
H4A N4 H4B 120.0 . . ?
C77A S3A Ni2 87.8(10) . . ?
C78A C77A S4 125(2) . . ?
C78A C77A S3A 128.4(19) . . ?
S4 C77A S3A 106.2(17) . . ?
C80A C78A C79A 121.7(13) . . ?
C80A C78A C77A 123.3(14) . . ?
C79A C78A C77A 114.8(17) . . ?
N3A C79A C78A 176.5(14) . . ?
O2A C80A N4A 122.2(14) . . ?
O2A C80A C78A 121.7(14) . . ?
N4A C80A C78A 116.0(10) . . ?
C80A N4A H4C 120.0 . . ?
C80A N4A H4D 120.0 . . ?
H4C N4A H4D 120.0 . . ?

loop_
_geom_bond_atom_site_label_1
_geom_bond_atom_site_label_2
_geom_bond_distance
_geom_bond_site_symmetry_2
_geom_bond_publ_flag
Ni1 S2 2.1878(8) . ?
Ni1 P2 2.1972(9) . ?
Ni1 S1 2.2090(10) . ?
Ni1 P1 2.2293(8) . ?
Ni2 S4 2.1836(8) . ?
Ni2 P4 2.2014(8) . ?
Ni2 S3A 2.215(5) . ?
Ni2 P3 2.2198(8) . ?
Ni2 S3 2.240(4) . ?
S1 C37 1.726(3) . ?
S2 C37 1.722(4) . ?
S4 C77A 1.59(3) . ?
S4 C77 1.812(16) . ?
P1 C7 1.826(3) . ?
P1 C13 1.827(3) . ?
P1 C1 1.834(3) . ?
P2 C25 1.816(3) . ?
P2 C31 1.825(3) . ?
P2 C19 1.826(3) . ?
P3 C47 1.819(3) . ?
P3 C53 1.826(6) . ?
P3 C41 1.828(3) . ?
P3 C53A 1.861(8) . ?
P4 C65 1.812(3) . ?
P4 C59A 1.817(5) . ?
P4 C71 1.834(3) . ?
P4 C59 1.845(6) . ?
C1 C6 1.363(5) . ?
C1 C2 1.386(5) . ?
C2 C3 1.385(5) . ?
C2 H2 0.9500 . ?
C3 C4 1.347(6) . ?
C3 H3 0.9500 . ?
C4 C5 1.339(6) . ?
C4 H4 0.9500 . ?
C5 C6 1.403(5) . ?
C5 H5 0.9500 . ?
C6 H6 0.9500 . ?
C7 C8 1.388(4) . ?
C7 C12 1.398(4) . ?
C8 C9 1.387(5) . ?
C8 H8 0.9500 . ?
C9 C10 1.363(6) . ?
C9 H9 0.9500 . ?
C10 C11 1.388(6) . ?
C10 H10 0.9500 . ?
C11 C12 1.387(5) . ?
C11 H11 0.9500 . ?
C12 H12 0.9500 . ?
C13 C18 1.383(5) . ?
C13 C14 1.390(5) . ?
C14 C15 1.393(6) . ?
C14 H14 0.9500 . ?
C15 C16 1.388(7) . ?
C15 H15 0.9500 . ?
C16 C17 1.342(7) . ?
C16 H16 0.9500 . ?
C17 C18 1.418(5) . ?
C17 H17 0.9500 . ?
C18 H18 0.9500 . ?
C19 C24 1.377(5) . ?
C19 C20 1.378(5) . ?
C20 C21 1.384(5) . ?
C20 H20 0.9500 . ?
C21 C22 1.363(7) . ?
C21 H21 0.9500 . ?
C22 C23 1.341(7) . ?
C22 H22 0.9500 . ?
C23 C24 1.396(5) . ?
C23 H23 0.9500 . ?
C24 H24 0.9500 . ?
C25 C26 1.389(5) . ?
C25 C30 1.396(5) . ?
C26 C27 1.413(5) . ?
C26 H26 0.9500 . ?
C27 C28 1.381(6) . ?
C27 H27 0.9500 . ?
C28 C29 1.364(6) . ?
C28 H28 0.9500 . ?
C29 C30 1.373(5) . ?
C29 H29 0.9500 . ?
C30 H30 0.9500 . ?
C31 C36 1.375(4) . ?
C31 C32 1.396(4) . ?
C32 C33 1.373(5) . ?
C32 H32 0.9500 . ?
C33 C34 1.382(5) . ?
C33 H33 0.9500 . ?
C34 C35 1.355(5) . ?
C34 H34 0.9500 . ?
C35 C36 1.393(5) . ?
C35 H35 0.9500 . ?
C36 H36 0.9500 . ?
C37 C38 1.374(8) . ?
C37 C38A 1.432(12) . ?
C38 C39 1.426(15) . ?
C38 C40 1.455(9) . ?
C39 N1 1.167(16) . ?
C40 O1 1.239(12) . ?
C40 N2 1.308(8) . ?
N2 H2A 0.8800 . ?
N2 H2B 0.8800 . ?
C38A C39A 1.38(3) . ?
C38A C40A 1.438(18) . ?
C39A N1A 1.22(3) . ?
C40A O1A 1.238(12) . ?
C40A N2A 1.407(14) . ?
N2A H2C 0.8800 . ?
N2A H2D 0.8800 . ?
C41 C42 1.375(5) . ?
C41 C46 1.389(5) . ?
C42 C43 1.393(5) . ?
C42 H42 0.9500 . ?
C43 C44 1.354(6) . ?
C43 H43 0.9500 . ?
C44 C45 1.387(7) . ?
C44 H44 0.9500 . ?
C45 C46 1.397(6) . ?
C45 H45 0.9500 . ?
C46 H46 0.9500 . ?
C47 C48 1.376(5) . ?
C47 C52 1.389(5) . ?
C48 C49 1.384(5) . ?
C48 H48 0.9500 . ?
C49 C50 1.362(6) . ?
C49 H49 0.9500 . ?
C50 C51 1.344(6) . ?
C50 H50 0.9500 . ?
C51 C52 1.382(5) . ?
C51 H51 0.9500 . ?
C52 H52 0.9500 . ?
C53 C54 1.3900 . ?
C53 C58 1.3900 . ?
C54 C55 1.3900 . ?
C54 H54 0.9500 . ?
C55 C56 1.3900 . ?
C55 H55 0.9500 . ?
C56 C57 1.3900 . ?
C56 H56 0.9500 . ?
C57 C58 1.3900 . ?
C57 H57 0.9500 . ?
C58 H58 0.9500 . ?
C53A C54A 1.3900 . ?
C53A C58A 1.3900 . ?
C54A C55A 1.3900 . ?
C54A H54A 0.9500 . ?
C55A C56A 1.3900 . ?
C55A H55A 0.9500 . ?
C56A C57A 1.3900 . ?
C56A H56A 0.9500 . ?
C57A C58A 1.3900 . ?
C57A H57A 0.9500 . ?
C58A H58A 0.9500 . ?
C59 C60 1.3900 . ?
C59 C64 1.3900 . ?
C60 C61 1.3900 . ?
C60 H60 0.9500 . ?
C61 C62 1.3900 . ?
C61 H61 0.9500 . ?
C62 C63 1.3900 . ?
C62 H62 0.9500 . ?
C63 C64 1.3900 . ?
C63 H63 0.9500 . ?
C64 H64 0.9500 . ?
C59A C60A 1.3900 . ?
C59A C64A 1.3900 . ?
C60A C61A 1.3900 . ?
C60A H60A 0.9500 . ?
C61A C62A 1.3900 . ?
C61A H61A 0.9500 . ?
C62A C63A 1.3900 . ?
C62A H62A 0.9500 . ?
C63A C64A 1.3900 . ?
C63A H63A 0.9500 . ?
C64A H64A 0.9500 . ?
C65 C70 1.374(5) . ?
C65 C66 1.396(5) . ?
C66 C67 1.372(6) . ?
C66 H66 0.9500 . ?
C67 C68 1.388(8) . ?
C67 H67 0.9500 . ?
C68 C69 1.376(8) . ?
C68 H68 0.9500 . ?
C69 C70 1.398(5) . ?
C69 H69 0.9500 . ?
C70 H70 0.9500 . ?
C71 C72 1.381(4) . ?
C71 C76 1.405(4) . ?
C72 C73 1.386(5) . ?
C72 H72 0.9500 . ?
C73 C74 1.368(5) . ?
C73 H73 0.9500 . ?
C74 C75 1.373(5) . ?
C74 H74 0.9500 . ?
C75 C76 1.373(5) . ?
C75 H75 0.9500 . ?
C76 H76 0.9500 . ?
S3 C77 1.732(17) . ?
C77 C78 1.31(2) . ?
C78 C79 1.45(2) . ?
C78 C80 1.492(7) . ?
C79 N3 1.12(2) . ?
C80 O2 1.277(9) . ?
C80 N4 1.293(8) . ?
N4 H4A 0.8800 . ?
N4 H4B 0.8800 . ?
S3A C77A 1.71(3) . ?
C77A C78A 1.48(3) . ?
C78A C80A 1.39(2) . ?
C78A C79A 1.40(2) . ?
C79A N3A 1.180(19) . ?
C80A O2A 1.21(2) . ?
C80A N4A 1.340(14) . ?
N4A H4C 0.8800 . ?
N4A H4D 0.8800 . ?

loop_
_geom_hbond_atom_site_label_D
_geom_hbond_atom_site_label_H
_geom_hbond_atom_site_label_A
_geom_hbond_distance_DH
_geom_hbond_distance_HA
_geom_hbond_distance_DA
_geom_hbond_angle_DHA
_geom_hbond_site_symmetry_A
_geom_hbond_publ_flag
N2^a H2A^a O2^a 0.88 2.09 2.904(9) 153.9 . yes
N2A^b H2D^b N3A^b 0.88 2.30 3.124(13) 157.0 . yes
N4^a H4A^a O1^a 0.88 2.14 3.006(9) 168.1 . yes
N4A^b H4D^b N1A^b 0.88 2.35 3.174(14) 155.6 . yes

loop_
_geom_torsion_atom_site_label_1
_geom_torsion_atom_site_label_2
_geom_torsion_atom_site_label_3
_geom_torsion_atom_site_label_4
_geom_torsion
_geom_torsion_site_symmetry_1
_geom_torsion_site_symmetry_2
_geom_torsion_site_symmetry_3
_geom_torsion_site_symmetry_4
_geom_torsion_publ_flag
C7 P1 C1 C6 25.5(3) . . . . ?
C13 P1 C1 C6 -83.0(3) . . . . ?
Ni1 P1 C1 C6 147.2(3) . . . . ?
C7 P1 C1 C2 -156.7(3) . . . . ?
C13 P1 C1 C2 94.8(3) . . . . ?
Ni1 P1 C1 C2 -35.0(3) . . . . ?
C6 C1 C2 C3 4.4(7) . . . . ?
P1 C1 C2 C3 -173.6(4) . . . . ?
C1 C2 C3 C4 -4.0(8) . . . . ?
C2 C3 C4 C5 2.1(8) . . . . ?
C3 C4 C5 C6 -0.8(8) . . . . ?
C2 C1 C6 C5 -3.0(6) . . . . ?
P1 C1 C6 C5 174.9(3) . . . . ?
C4 C5 C6 C1 1.2(7) . . . . ?
C13 P1 C7 C8 -138.3(3) . . . . ?
C1 P1 C7 C8 115.2(3) . . . . ?
Ni1 P1 C7 C8 -4.1(3) . . . . ?
C13 P1 C7 C12 40.1(3) . . . . ?
C1 P1 C7 C12 -66.4(3) . . . . ?
Ni1 P1 C7 C12 174.3(2) . . . . ?
C12 C7 C8 C9 0.3(5) . . . . ?
P1 C7 C8 C9 178.7(3) . . . . ?
C7 C8 C9 C10 1.6(5) . . . . ?
C8 C9 C10 C11 -1.8(6) . . . . ?
C9 C10 C11 C12 0.1(6) . . . . ?
C10 C11 C12 C7 1.8(5) . . . . ?
C8 C7 C12 C11 -2.0(5) . . . . ?
P1 C7 C12 C11 179.6(2) . . . . ?
C7 P1 C13 C18 47.1(3) . . . . ?
C1 P1 C13 C18 158.4(3) . . . . ?
Ni1 P1 C13 C18 -81.2(3) . . . . ?
C7 P1 C13 C14 -137.3(3) . . . . ?
C1 P1 C13 C14 -26.0(3) . . . . ?
Ni1 P1 C13 C14 94.4(3) . . . . ?
C18 C13 C14 C15 0.6(5) . . . . ?
P1 C13 C14 C15 -174.9(3) . . . . ?
C13 C14 C15 C16 1.1(6) . . . . ?
C14 C15 C16 C17 -2.0(6) . . . . ?
C15 C16 C17 C18 1.2(6) . . . . ?
C14 C13 C18 C17 -1.4(5) . . . . ?
P1 C13 C18 C17 174.2(3) . . . . ?
C16 C17 C18 C13 0.5(5) . . . . ?
C25 P2 C19 C24 17.5(4) . . . . ?
C31 P2 C19 C24 -92.2(3) . . . . ?
Ni1 P2 C19 C24 143.1(3) . . . . ?
C25 P2 C19 C20 -163.3(3) . . . . ?
C31 P2 C19 C20 86.9(3) . . . . ?
Ni1 P2 C19 C20 -37.8(3) . . . . ?
C24 C19 C20 C21 1.9(6) . . . . ?
P2 C19 C20 C21 -177.4(3) . . . . ?
C19 C20 C21 C22 -1.3(6) . . . . ?
C20 C21 C22 C23 0.4(7) . . . . ?
C21 C22 C23 C24 -0.1(7) . . . . ?
C20 C19 C24 C23 -1.5(5) . . . . ?
P2 C19 C24 C23 177.6(3) . . . . ?
C22 C23 C24 C19 0.6(6) . . . . ?
C31 P2 C25 C26 -125.1(3) . . . . ?
C19 P2 C25 C26 125.7(3) . . . . ?
Ni1 P2 C25 C26 0.8(3) . . . . ?
C31 P2 C25 C30 53.2(3) . . . . ?
C19 P2 C25 C30 -55.9(3) . . . . ?
Ni1 P2 C25 C30 179.2(3) . . . . ?
C30 C25 C26 C27 4.7(5) . . . . ?
P2 C25 C26 C27 -176.9(3) . . . . ?
C25 C26 C27 C28 -2.4(6) . . . . ?
C26 C27 C28 C29 -1.6(7) . . . . ?
C27 C28 C29 C30 3.2(7) . . . . ?
C28 C29 C30 C25 -0.8(7) . . . . ?
C26 C25 C30 C29 -3.1(6) . . . . ?
P2 C25 C30 C29 178.5(3) . . . . ?
C25 P2 C31 C36 44.1(3) . . . . ?
C19 P2 C31 C36 158.8(3) . . . . ?
Ni1 P2 C31 C36 -79.5(3) . . . . ?
C25 P2 C31 C32 -139.5(3) . . . . ?
C19 P2 C31 C32 -24.9(3) . . . . ?
Ni1 P2 C31 C32 96.8(3) . . . . ?
C36 C31 C32 C33 -0.6(6) . . . . ?
P2 C31 C32 C33 -177.0(4) . . . . ?
C31 C32 C33 C34 0.9(7) . . . . ?
C32 C33 C34 C35 -0.8(7) . . . . ?
C33 C34 C35 C36 0.5(6) . . . . ?
C32 C31 C36 C35 0.3(5) . . . . ?
P2 C31 C36 C35 176.7(3) . . . . ?
C34 C35 C36 C31 -0.3(6) . . . . ?
Ni1 S2 C37 C38 177.7(9) . . . . ?
Ni1 S2 C37 C38A 172.3(10) . . . . ?
Ni1 S2 C37 S1 -1.86(13) . . . . ?
Ni1 S1 C37 C38 -177.8(7) . . . . ?
Ni1 S1 C37 C38A -170.1(14) . . . . ?
Ni1 S1 C37 S2 1.84(13) . . . . ?
S2 C37 C38 C39 173.3(12) . . . . ?
S1 C37 C38 C39 -7.2(18) . . . . ?
S2 C37 C38 C40 -11.8(17) . . . . ?
S1 C37 C38 C40 167.8(8) . . . . ?
C37 C38 C40 O1 4.8(17) . . . . ?
C39 C38 C40 O1 -179.8(13) . . . . ?
C37 C38 C40 N2 -172.9(9) . . . . ?
C39 C38 C40 N2 2.6(17) . . . . ?
S2 C37 C38A C39A -1(3) . . . . ?
S1 C37 C38A C39A 170.6(19) . . . . ?
S2 C37 C38A C40A -178.2(11) . . . . ?
S1 C37 C38A C40A -7(2) . . . . ?
C39A C38A C40A O1A 164(2) . . . . ?
C37 C38A C40A O1A -19(3) . . . . ?
C39A C38A C40A N2A -13(3) . . . . ?
C37 C38A C40A N2A 164.1(12) . . . . ?
C47 P3 C41 C42 127.8(3) . . . . ?
C53 P3 C41 C42 -117.5(6) . . . . ?
C53A P3 C41 C42 -126.2(6) . . . . ?
Ni2 P3 C41 C42 13.6(3) . . . . ?
C47 P3 C41 C46 -54.7(3) . . . . ?
C53 P3 C41 C46 60.0(6) . . . . ?
C53A P3 C41 C46 51.3(6) . . . . ?
Ni2 P3 C41 C46 -168.9(3) . . . . ?
C46 C41 C42 C43 -1.4(5) . . . . ?
P3 C41 C42 C43 176.1(3) . . . . ?
C41 C42 C43 C44 1.9(6) . . . . ?
C42 C43 C44 C45 -0.9(7) . . . . ?
C43 C44 C45 C46 -0.6(7) . . . . ?
C42 C41 C46 C45 -0.1(6) . . . . ?
P3 C41 C46 C45 -177.6(3) . . . . ?
C44 C45 C46 C41 1.1(7) . . . . ?
C53 P3 C47 C48 -118.5(5) . . . . ?
C41 P3 C47 C48 -12.4(3) . . . . ?
C53A P3 C47 C48 -123.1(7) . . . . ?
Ni2 P3 C47 C48 106.3(3) . . . . ?
C53 P3 C47 C52 72.5(5) . . . . ?
C41 P3 C47 C52 178.6(3) . . . . ?
C53A P3 C47 C52 67.9(7) . . . . ?
Ni2 P3 C47 C52 -62.7(3) . . . . ?
C52 C47 C48 C49 -2.1(6) . . . . ?
P3 C47 C48 C49 -171.2(3) . . . . ?
C47 C48 C49 C50 -0.6(7) . . . . ?
C48 C49 C50 C51 1.7(7) . . . . ?
C49 C50 C51 C52 -0.1(7) . . . . ?
C50 C51 C52 C47 -2.7(6) . . . . ?
C48 C47 C52 C51 3.7(5) . . . . ?
P3 C47 C52 C51 173.3(3) . . . . ?
C47 P3 C53 C54 -23.8(7) . . . . ?
C41 P3 C53 C54 -135.9(6) . . . . ?
Ni2 P3 C53 C54 101.3(7) . . . . ?
C47 P3 C53 C58 160.3(5) . . . . ?
C41 P3 C53 C58 48.2(6) . . . . ?
Ni2 P3 C53 C58 -74.6(7) . . . . ?
C58 C53 C54 C55 0.0 . . . . ?
P3 C53 C54 C55 -175.9(9) . . . . ?
C53 C54 C55 C56 0.0 . . . . ?
C54 C55 C56 C57 0.0 . . . . ?
C55 C56 C57 C58 0.0 . . . . ?
C56 C57 C58 C53 0.0 . . . . ?
C54 C53 C58 C57 0.0 . . . . ?
P3 C53 C58 C57 175.9(9) . . . . ?
C47 P3 C53A C54A -24.8(9) . . . . ?
C41 P3 C53A C54A -136.2(7) . . . . ?
Ni2 P3 C53A C54A 91.1(9) . . . . ?
C47 P3 C53A C58A 159.6(7) . . . . ?
C41 P3 C53A C58A 48.2(9) . . . . ?
Ni2 P3 C53A C58A -84.4(10) . . . . ?
C58A C53A C54A C55A 0.0 . . . . ?
P3 C53A C54A C55A -175.4(13) . . . . ?
C53A C54A C55A C56A 0.0 . . . . ?
C54A C55A C56A C57A 0.0 . . . . ?
C55A C56A C57A C58A 0.0 . . . . ?
C56A C57A C58A C53A 0.0 . . . . ?
C54A C53A C58A C57A 0.0 . . . . ?
P3 C53A C58A C57A 175.8(12) . . . . ?
C65 P4 C59 C60 177.0(5) . . . . ?
C71 P4 C59 C60 71.7(6) . . . . ?
Ni2 P4 C59 C60 -55.0(5) . . . . ?
C65 P4 C59 C64 -1.7(8) . . . . ?
C71 P4 C59 C64 -106.9(8) . . . . ?
Ni2 P4 C59 C64 126.3(6) . . . . ?
C64 C59 C60 C61 0.0 . . . . ?
P4 C59 C60 C61 -178.8(8) . . . . ?
C59 C60 C61 C62 0.0 . . . . ?
C60 C61 C62 C63 0.0 . . . . ?
C61 C62 C63 C64 0.0 . . . . ?
C62 C63 C64 C59 0.0 . . . . ?
C60 C59 C64 C63 0.0 . . . . ?
P4 C59 C64 C63 178.6(9) . . . . ?
C65 P4 C59A C60A 171.3(4) . . . . ?
C71 P4 C59A C60A 64.2(5) . . . . ?
Ni2 P4 C59A C60A -55.4(5) . . . . ?
C65 P4 C59A C64A -14.7(6) . . . . ?
C71 P4 C59A C64A -121.7(5) . . . . ?
Ni2 P4 C59A C64A 118.6(5) . . . . ?
C64A C59A C60A C61A 0.0 . . . . ?
P4 C59A C60A C61A 174.1(7) . . . . ?
C59A C60A C61A C62A 0.0 . . . . ?
C60A C61A C62A C63A 0.0 . . . . ?
C61A C62A C63A C64A 0.0 . . . . ?
C62A C63A C64A C59A 0.0 . . . . ?
C60A C59A C64A C63A 0.0 . . . . ?
P4 C59A C64A C63A -173.9(7) . . . . ?
C59A P4 C65 C70 136.6(4) . . . . ?
C71 P4 C65 C70 -116.0(3) . . . . ?
C59 P4 C65 C70 132.2(5) . . . . ?
Ni2 P4 C65 C70 11.5(3) . . . . ?
C59A P4 C65 C66 -48.0(5) . . . . ?
C71 P4 C65 C66 59.4(3) . . . . ?
C59 P4 C65 C66 -52.4(5) . . . . ?
Ni2 P4 C65 C66 -173.1(3) . . . . ?
C70 C65 C66 C67 -2.2(6) . . . . ?
P4 C65 C66 C67 -177.6(4) . . . . ?
C65 C66 C67 C68 2.3(8) . . . . ?
C66 C67 C68 C69 -0.7(8) . . . . ?
C67 C68 C69 C70 -1.0(8) . . . . ?
C66 C65 C70 C69 0.5(6) . . . . ?
P4 C65 C70 C69 175.9(3) . . . . ?
C68 C69 C70 C65 1.1(6) . . . . ?
C65 P4 C71 C72 -113.5(3) . . . . ?
C59A P4 C71 C72 5.2(4) . . . . ?
C59 P4 C71 C72 -7.2(5) . . . . ?
Ni2 P4 C71 C72 115.9(2) . . . . ?
C65 P4 C71 C76 67.5(3) . . . . ?
C59A P4 C71 C76 -173.8(4) . . . . ?
C59 P4 C71 C76 173.8(5) . . . . ?
Ni2 P4 C71 C76 -63.1(3) . . . . ?
C76 C71 C72 C73 -0.3(4) . . . . ?
P4 C71 C72 C73 -179.3(2) . . . . ?
C71 C72 C73 C74 1.9(5) . . . . ?
C72 C73 C74 C75 -1.7(5) . . . . ?
C73 C74 C75 C76 0.0(6) . . . . ?
C74 C75 C76 C71 1.6(6) . . . . ?
C72 C71 C76 C75 -1.3(5) . . . . ?
P4 C71 C76 C75 177.7(3) . . . . ?
Ni2 S3 C77 C78 165.1(12) . . . . ?
Ni2 S3 C77 S4 -8.1(6) . . . . ?
Ni2 S4 C77 C78 -164.7(14) . . . . ?
Ni2 S4 C77 S3 8.3(6) . . . . ?
S3 C77 C78 C79 8.5(18) . . . . ?
S4 C77 C78 C79 -179.9(11) . . . . ?
S3 C77 C78 C80 -168.0(8) . . . . ?
S4 C77 C78 C80 4(2) . . . . ?
C77 C78 C80 O2 -12.9(15) . . . . ?
C79 C78 C80 O2 170.5(9) . . . . ?
C77 C78 C80 N4 166.9(11) . . . . ?
C79 C78 C80 N4 -9.7(12) . . . . ?
Ni2 S4 C77A C78A -179.3(17) . . . . ?
Ni2 S4 C77A S3A 3.1(10) . . . . ?
Ni2 S3A C77A C78A 179.5(19) . . . . ?
Ni2 S3A C77A S4 -3.0(10) . . . . ?
S4 C77A C78A C80A 175.9(13) . . . . ?
S3A C77A C78A C80A -7(3) . . . . ?
S4 C77A C78A C79A 0(2) . . . . ?
S3A C77A C78A C79A 177.5(15) . . . . ?
C79A C78A C80A O2A -164.8(18) . . . . ?
C77A C78A C80A O2A 20(3) . . . . ?
C79A C78A C80A N4A 15.1(18) . . . . ?
C77A C78A C80A N4A -160.1(13) . . . . ?
